data_2014151
loop_
_publ_author_name
'Mague, Joel T.'
'Alworth, William L.'
'Payton, Florastina L.'

_publ_section_title
;
 Curcumin and derivatives
;
_journal_issue 8
_journal_name_full 'Acta Crystallographica Section C'
_journal_page_first o608
_journal_page_last o610
_journal_paper_doi 10.1107/S0108270104015434
_journal_volume 60
_journal_year 2004
_chemical_formula_iupac 'C25 H24 O8'
_chemical_formula_moiety 'C25 H24 O8'
_chemical_formula_sum 'C25 H24 O8'
_chemical_formula_weight 452.44
_chemical_name_common Bis(acetoxy)curcumin
_chemical_name_systematic
;
4-[7-(4-Acetoxy-3-methoxyphenyl)-5-hydroxy-3-oxohepta-1,4,6-trienyl]-2-
methoxyphenyl acetate
;
_space_group_IT_number 4
_symmetry_cell_setting monoclinic
_symmetry_space_group_name_Hall 'P 2yb'
_symmetry_space_group_name_H-M 'P 1 21 1'
_atom_sites_solution_hydrogens geom
_atom_sites_solution_primary direct
_atom_sites_solution_secondary difmap
_audit_creation_method SHELXL-97
_cell_angle_alpha 90.00
_cell_angle_beta 98.092(2)
_cell_angle_gamma 90.00
_cell_formula_units_Z 2
_cell_length_a 8.841(2)
_cell_length_b 7.7460(10)
_cell_length_c 16.326(3)
_cell_measurement_reflns_used 4191
_cell_measurement_temperature 100(2)
_cell_measurement_theta_max 28.32
_cell_measurement_theta_min 2.33
_cell_volume 1106.9(4)
_computing_cell_refinement SMART
_computing_data_collection 'SMART (Bruker, 2000)'
_computing_data_reduction 'SAINT-Plus (Bruker, 2004)'
_computing_molecular_graphics 'SHELXTL (Bruker, 2000)'
_computing_publication_material SHELXTL
_computing_structure_refinement 'SHELXL97 (Sheldrick, 1997)'
_computing_structure_solution 'SHELXS97 (Sheldrick, 1997)'
_diffrn_ambient_temperature 100(2)
_diffrn_measured_fraction_theta_full 0.982
_diffrn_measured_fraction_theta_max 0.982
_diffrn_measurement_device_type 'Bruker SMART APEX CCD area-detector'
_diffrn_measurement_method '\f and \w scans'
_diffrn_radiation_monochromator graphite
_diffrn_radiation_source 'fine-focus sealed tube'
_diffrn_radiation_type MoK\a
_diffrn_radiation_wavelength 0.71073
_diffrn_reflns_av_R_equivalents 0.0505
_diffrn_reflns_av_sigmaI/netI 0.0588
_diffrn_reflns_limit_h_max 11
_diffrn_reflns_limit_h_min -11
_diffrn_reflns_limit_k_max 9
_diffrn_reflns_limit_k_min -10
_diffrn_reflns_limit_l_max 21
_diffrn_reflns_limit_l_min -21
_diffrn_reflns_number 9606
_diffrn_reflns_theta_full 27.89
_diffrn_reflns_theta_max 27.89
_diffrn_reflns_theta_min 1.26
_diffrn_standards_decay_% <2
_diffrn_standards_number 0
_exptl_absorpt_coefficient_mu 0.102
_exptl_absorpt_correction_T_max 0.9949
_exptl_absorpt_correction_T_min 0.9480
_exptl_absorpt_correction_type multi-scan
_exptl_absorpt_process_details '(SADABS; Sheldrick, 2002)'
_exptl_crystal_colour Yellow
_exptl_crystal_density_diffrn 1.357
_exptl_crystal_density_method 'not measured'
_exptl_crystal_description Plate
_exptl_crystal_F_000 476
_exptl_crystal_size_max 0.22
_exptl_crystal_size_mid 0.19
_exptl_crystal_size_min 0.05
_refine_diff_density_max 0.222
_refine_diff_density_min -0.240
_refine_ls_extinction_method none
_refine_ls_goodness_of_fit_ref 1.025
_refine_ls_hydrogen_treatment constr
_refine_ls_matrix_type full
_refine_ls_number_parameters 304
_refine_ls_number_reflns 2794
_refine_ls_number_restraints 1
_refine_ls_restrained_S_all 1.025
_refine_ls_R_factor_all 0.0614
_refine_ls_R_factor_gt 0.0461
_refine_ls_shift/su_max 0.000
_refine_ls_shift/su_mean 0.000
_refine_ls_structure_factor_coef Fsqd
_refine_ls_weighting_details 'calc w=1/[\s^2^(Fo^2^)+(0.0576P)^2^] where P=(Fo^2^+2Fc^2^)/3'
_refine_ls_weighting_scheme calc
_refine_ls_wR_factor_gt 0.1068
_refine_ls_wR_factor_ref 0.1131
_reflns_number_gt 2222
_reflns_number_total 2794
_reflns_threshold_expression I>2\s(I)
_cod_data_source_file fr1497.cif
_cod_data_source_block I
_cod_original_sg_symbol_H-M 'P 21'
_cod_database_code 2014151
_cod_database_fobs_code 2014151

loop_
_symmetry_equiv_pos_as_xyz
'x, y, z'
'-x, y+1/2, -z'

loop_
_atom_site_label
_atom_site_fract_x
_atom_site_fract_y
_atom_site_fract_z
_atom_site_U_iso_or_equiv
_atom_site_adp_type
_atom_site_calc_flag
_atom_site_refinement_flags
_atom_site_occupancy
_atom_site_disorder_assembly
_atom_site_disorder_group
_atom_site_type_symbol
O1 1.7999(3) 0.6181(4) 0.95585(17) 0.0589(7) Uani d . 1 . . O
O2 1.6779(2) 0.8235(3) 0.87438(12) 0.0344(5) Uani d . 1 . . O
O3 1.5224(2) 0.7804(3) 1.00457(12) 0.0383(5) Uani d . 1 . . O
O4 0.8249(2) 0.2979(3) 0.80510(12) 0.0404(6) Uani d . 1 . . O
H4O 0.7384 0.2615 0.7916 0.061 Uiso d PR 0.37(5) . . H
O5 0.5708(2) 0.2440(3) 0.71494(12) 0.0369(5) Uani d . 1 . . O
H5O 0.6430 0.2221 0.7527 0.055 Uiso calc PR 0.63(5) . . H
O6 -0.1248(2) 0.2651(4) 0.39979(13) 0.0574(8) Uani d . 1 . . O
O7 -0.0244(2) 0.4085(3) 0.26887(12) 0.0354(5) Uani d . 1 . . O
O8 -0.1160(3) 0.6337(4) 0.33415(14) 0.0532(7) Uani d . 1 . . O
C1 1.9343(3) 0.8779(6) 0.9272(2) 0.0449(9) Uani d . 1 . . C
H1A 2.0010 0.8620 0.9799 0.067 Uiso calc R 1 . . H
H1B 1.8967 0.9970 0.9232 0.067 Uiso calc R 1 . . H
H1C 1.9919 0.8543 0.8814 0.067 Uiso calc R 1 . . H
C2 1.8025(3) 0.7570(5) 0.92287(19) 0.0356(7) Uani d . 1 . . C
C3 1.5414(3) 0.7294(4) 0.86546(17) 0.0294(6) Uani d . 1 . . C
C4 1.4580(3) 0.7121(4) 0.93153(16) 0.0277(6) Uani d . 1 . . C
C5 1.3174(3) 0.6293(4) 0.91803(17) 0.0290(6) Uani d . 1 . . C
H5 1.2608 0.6143 0.9628 0.035 Uiso calc R 1 . . H
C6 1.2577(3) 0.5674(4) 0.83963(17) 0.0277(6) Uani d . 1 . . C
C7 1.3427(3) 0.5858(4) 0.77447(17) 0.0328(7) Uani d . 1 . . C
H7 1.3038 0.5435 0.7210 0.039 Uiso calc R 1 . . H
C8 1.4852(3) 0.6668(4) 0.78802(17) 0.0324(7) Uani d . 1 . . C
H8 1.5437 0.6787 0.7438 0.039 Uiso calc R 1 . . H
C9 1.4364(3) 0.7679(5) 1.07217(17) 0.0376(7) Uani d . 1 . . C
H9A 1.3368 0.8236 1.0571 0.056 Uiso calc R 1 . . H
H9B 1.4920 0.8255 1.1207 0.056 Uiso calc R 1 . . H
H9C 1.4213 0.6460 1.0850 0.056 Uiso calc R 1 . . H
C10 1.1054(3) 0.4876(4) 0.82861(18) 0.0312(7) Uani d . 1 . . C
H10 1.0692 0.4427 0.8764 0.037 Uiso calc R 1 . . H
C11 1.0145(3) 0.4735(4) 0.75673(18) 0.0330(7) Uani d . 1 . . C
H11 1.0493 0.5197 0.7088 0.040 Uiso calc R 1 . . H
C12 0.8636(3) 0.3908(5) 0.74705(17) 0.0334(7) Uani d . 1 . . C
C13 0.7635(3) 0.4175(5) 0.67279(18) 0.0345(7) Uani d . 1 . . C
H13 0.7950 0.4897 0.6313 0.041 Uiso calc R 1 . . H
C14 0.6206(3) 0.3411(4) 0.65902(18) 0.0317(7) Uani d . 1 . . C
C15 0.5217(3) 0.3657(5) 0.58061(18) 0.0351(7) Uani d . 1 . . C
H15 0.5560 0.4410 0.5412 0.042 Uiso calc R 1 . . H
C16 0.3870(3) 0.2898(5) 0.56064(17) 0.0345(7) Uani d . 1 . . C
H16 0.3531 0.2153 0.6006 0.041 Uiso calc R 1 . . H
C17 0.2855(3) 0.3117(5) 0.48149(18) 0.0349(7) Uani d . 1 . . C
C18 0.1306(3) 0.2681(5) 0.47871(17) 0.0393(8) Uani d . 1 . . C
H18 0.0963 0.2163 0.5255 0.047 Uiso calc R 1 . . H
C19 0.0275(3) 0.3002(5) 0.40827(17) 0.0371(7) Uani d . 1 . . C
C20 0.0796(3) 0.3764(5) 0.34048(17) 0.0344(7) Uani d . 1 . . C
C21 0.2311(3) 0.4133(5) 0.34066(18) 0.0348(7) Uani d . 1 . . C
H21 0.2652 0.4605 0.2928 0.042 Uiso calc R 1 . . H
C22 0.3350(3) 0.3813(5) 0.41129(17) 0.0341(7) Uani d . 1 . . C
H22 0.4401 0.4072 0.4116 0.041 Uiso calc R 1 . . H
C23 -0.1892(3) 0.2297(7) 0.4687(2) 0.0578(11) Uani d . 1 . . C
H23A -0.1479 0.1209 0.4930 0.087 Uiso calc R 1 . . H
H23B -0.3001 0.2195 0.4539 0.087 Uiso calc R 1 . . H
H23C -0.1659 0.3232 0.5089 0.087 Uiso calc R 1 . . H
C24 -0.1231(3) 0.5426(5) 0.27468(18) 0.0358(7) Uani d . 1 . . C
C25 -0.2348(4) 0.5595(5) 0.19709(18) 0.0399(8) Uani d . 1 . . C
H25A -0.3214 0.6306 0.2081 0.060 Uiso calc R 1 . . H
H25B -0.2715 0.4447 0.1784 0.060 Uiso calc R 1 . . H
H25C -0.1845 0.6142 0.1540 0.060 Uiso calc R 1 . . H

loop_
_atom_site_aniso_label
_atom_site_aniso_U_11
_atom_site_aniso_U_22
_atom_site_aniso_U_33
_atom_site_aniso_U_12
_atom_site_aniso_U_13
_atom_site_aniso_U_23
O1 0.0294(12) 0.0589(18) 0.0836(19) 0.0047(12) -0.0089(12) 0.0105(16)
O2 0.0221(9) 0.0426(13) 0.0376(11) -0.0028(9) 0.0009(8) 0.0000(10)
O3 0.0299(10) 0.0511(14) 0.0331(10) -0.0066(10) 0.0018(8) -0.0077(11)
O4 0.0296(10) 0.0571(16) 0.0318(11) -0.0085(11) -0.0051(8) 0.0015(11)
O5 0.0252(9) 0.0519(15) 0.0324(11) -0.0002(10) -0.0004(8) 0.0003(11)
O6 0.0252(10) 0.111(2) 0.0340(11) -0.0200(14) -0.0035(8) 0.0078(15)
O7 0.0304(10) 0.0474(13) 0.0265(10) 0.0025(10) -0.0030(8) -0.0019(10)
O8 0.0460(13) 0.0744(19) 0.0367(13) 0.0137(13) -0.0027(10) -0.0167(13)
C1 0.0251(14) 0.065(2) 0.0454(18) -0.0069(16) 0.0067(13) -0.0092(18)
C2 0.0244(13) 0.043(2) 0.0398(16) 0.0018(14) 0.0042(12) -0.0048(15)
C3 0.0175(12) 0.0360(18) 0.0334(15) 0.0010(12) -0.0005(10) -0.0006(13)
C4 0.0210(12) 0.0329(16) 0.0265(14) 0.0026(12) -0.0059(10) -0.0010(12)
C5 0.0202(12) 0.0371(17) 0.0283(14) 0.0024(12) -0.0010(10) 0.0006(13)
C6 0.0190(12) 0.0314(16) 0.0309(15) 0.0046(11) -0.0031(10) 0.0001(12)
C7 0.0263(14) 0.0416(19) 0.0283(14) 0.0036(13) -0.0034(11) -0.0055(14)
C8 0.0255(14) 0.0424(19) 0.0298(15) 0.0030(13) 0.0055(11) 0.0039(13)
C9 0.0385(16) 0.0442(19) 0.0296(15) -0.0067(15) 0.0029(12) -0.0021(14)
C10 0.0235(13) 0.0363(17) 0.0324(15) 0.0029(12) -0.0008(11) -0.0013(13)
C11 0.0227(13) 0.0400(18) 0.0348(16) -0.0022(13) -0.0018(12) -0.0014(14)
C12 0.0263(14) 0.0416(19) 0.0311(15) -0.0016(13) 0.0000(11) -0.0039(14)
C13 0.0223(13) 0.0472(19) 0.0319(15) -0.0043(13) -0.0030(11) -0.0006(14)
C14 0.0225(13) 0.0377(18) 0.0331(15) 0.0019(13) -0.0026(11) -0.0043(13)
C15 0.0252(14) 0.0461(19) 0.0325(15) -0.0039(14) -0.0008(11) -0.0015(14)
C16 0.0259(13) 0.0450(18) 0.0306(14) -0.0022(14) -0.0034(11) 0.0007(14)
C17 0.0214(13) 0.0493(19) 0.0324(15) -0.0036(13) -0.0022(11) -0.0051(15)
C18 0.0291(14) 0.061(2) 0.0259(14) -0.0112(15) -0.0013(11) 0.0060(16)
C19 0.0234(13) 0.057(2) 0.0296(15) -0.0118(14) -0.0014(11) -0.0059(15)
C20 0.0284(14) 0.049(2) 0.0235(13) -0.0004(14) -0.0036(11) -0.0023(14)
C21 0.0314(15) 0.0439(18) 0.0286(14) -0.0024(14) 0.0032(12) -0.0012(14)
C22 0.0227(13) 0.0441(19) 0.0346(15) -0.0037(13) 0.0014(11) -0.0040(14)
C23 0.0281(15) 0.094(3) 0.052(2) -0.0125(19) 0.0052(14) 0.014(2)
C24 0.0266(14) 0.0468(19) 0.0333(16) -0.0029(14) 0.0023(12) -0.0044(15)
C25 0.0359(16) 0.042(2) 0.0387(17) 0.0010(15) -0.0063(13) -0.0003(15)

loop_
_atom_type_symbol
_atom_type_description
_atom_type_scat_dispersion_real
_atom_type_scat_dispersion_imag
_atom_type_scat_source
C C 0.0033 0.0016 'International Tables Vol C Tables 4.2.6.8 and 6.1.1.4'
H H 0.0000 0.0000 'International Tables Vol C Tables 4.2.6.8 and 6.1.1.4'
O O 0.0106 0.0060 'International Tables Vol C Tables 4.2.6.8 and 6.1.1.4'

loop_
_geom_angle_atom_site_label_1
_geom_angle_atom_site_label_2
_geom_angle_atom_site_label_3
_geom_angle
_geom_angle_publ_flag
C2 O2 C3 118.6(2) ?
C4 O3 C9 116.8(2) ?
C12 O4 H4O 109.4 ?
C14 O5 H5O 109.5 ?
C23 O6 C19 118.7(2) ?
C24 O7 C20 115.2(2) ?
C2 C1 H1A 109.5 ?
C2 C1 H1B 109.5 ?
H1A C1 H1B 109.5 ?
C2 C1 H1C 109.5 ?
H1A C1 H1C 109.5 ?
H1B C1 H1C 109.5 ?
O1 C2 O2 122.1(3) ?
O1 C2 C1 127.2(3) ?
O2 C2 C1 110.7(3) ?
C8 C3 C4 120.9(2) ?
C8 C3 O2 118.2(2) ?
C4 C3 O2 120.7(2) ?
O3 C4 C5 125.2(2) ?
O3 C4 C3 116.1(2) ?
C5 C4 C3 118.7(2) ?
C4 C5 C6 121.2(3) ?
C4 C5 H5 119.4 ?
C6 C5 H5 119.4 ?
C7 C6 C5 119.3(3) ?
C7 C6 C10 122.2(3) ?
C5 C6 C10 118.5(3) ?
C6 C7 C8 119.8(3) ?
C6 C7 H7 120.1 ?
C8 C7 H7 120.1 ?
C3 C8 C7 120.2(3) ?
C3 C8 H8 119.9 ?
C7 C8 H8 119.9 ?
O3 C9 H9A 109.5 ?
O3 C9 H9B 109.5 ?
H9A C9 H9B 109.5 ?
O3 C9 H9C 109.5 ?
H9A C9 H9C 109.5 ?
H9B C9 H9C 109.5 ?
C11 C10 C6 124.9(3) ?
C11 C10 H10 117.6 ?
C6 C10 H10 117.6 ?
C10 C11 C12 123.9(3) ?
C10 C11 H11 118.0 ?
C12 C11 H11 118.0 ?
O4 C12 C13 121.4(3) y
O4 C12 C11 120.1(2) y
C13 C12 C11 118.6(3) y
C14 C13 C12 121.6(3) y
C14 C13 H13 119.2 ?
C12 C13 H13 119.2 ?
O5 C14 C13 121.5(3) y
O5 C14 C15 118.0(2) y
C13 C14 C15 120.5(3) y
C16 C15 C14 124.4(3) ?
C16 C15 H15 117.8 ?
C14 C15 H15 117.8 ?
C15 C16 C17 125.3(3) ?
C15 C16 H16 117.3 ?
C17 C16 H16 117.3 ?
C22 C17 C18 119.0(3) ?
C22 C17 C16 122.9(2) ?
C18 C17 C16 118.1(3) ?
C19 C18 C17 120.6(3) ?
C19 C18 H18 119.7 ?
C17 C18 H18 119.7 ?
O6 C19 C18 125.1(3) ?
O6 C19 C20 116.0(2) ?
C18 C19 C20 118.9(2) ?
C21 C20 C19 121.4(3) ?
C21 C20 O7 119.4(3) ?
C19 C20 O7 119.2(2) ?
C20 C21 C22 119.7(3) ?
C20 C21 H21 120.1 ?
C22 C21 H21 120.1 ?
C21 C22 C17 120.3(3) ?
C21 C22 H22 119.9 ?
C17 C22 H22 119.9 ?
O6 C23 H23A 109.5 ?
O6 C23 H23B 109.5 ?
H23A C23 H23B 109.5 ?
O6 C23 H23C 109.5 ?
H23A C23 H23C 109.5 ?
H23B C23 H23C 109.5 ?
O8 C24 O7 122.9(3) ?
O8 C24 C25 126.1(3) ?
O7 C24 C25 111.0(3) ?
C24 C25 H25A 109.5 ?
C24 C25 H25B 109.5 ?
H25A C25 H25B 109.5 ?
C24 C25 H25C 109.5 ?
H25A C25 H25C 109.5 ?
H25B C25 H25C 109.5 ?

loop_
_geom_bond_atom_site_label_1
_geom_bond_atom_site_label_2
_geom_bond_site_symmetry_2
_geom_bond_distance
_geom_bond_publ_flag
O1 C2 . 1.204(4) ?
O2 C2 . 1.364(4) ?
O2 C3 . 1.399(3) ?
O3 C4 . 1.354(3) ?
O3 C9 . 1.429(3) ?
O4 C12 . 1.274(4) y
O4 H4O . 0.8160 ?
O5 C14 . 1.306(3) y
O5 H5O . 0.8400 ?
O6 C23 . 1.359(4) ?
O6 C19 . 1.361(3) ?
O7 C24 . 1.368(4) ?
O7 C20 . 1.404(3) ?
O8 C24 . 1.195(4) ?
C1 C2 . 1.489(5) ?
C1 H1A . 0.9800 ?
C1 H1B . 0.9800 ?
C1 H1C . 0.9800 ?
C3 C8 . 1.380(4) ?
C3 C4 . 1.396(4) ?
C4 C5 . 1.388(4) ?
C5 C6 . 1.399(4) ?
C5 H5 . 0.9500 ?
C6 C7 . 1.393(4) ?
C6 C10 . 1.469(4) ?
C7 C8 . 1.397(4) ?
C7 H7 . 0.9500 ?
C8 H8 . 0.9500 ?
C9 H9A . 0.9800 ?
C9 H9B . 0.9800 ?
C9 H9C . 0.9800 ?
C10 C11 . 1.330(4) y
C10 H10 . 0.9500 ?
C11 C12 . 1.469(4) y
C11 H11 . 0.9500 ?
C12 C13 . 1.412(4) y
C13 C14 . 1.384(4) y
C13 H13 . 0.9500 ?
C14 C15 . 1.457(4) y
C15 C16 . 1.327(4) y
C15 H15 . 0.9500 ?
C16 C17 . 1.475(4) ?
C16 H16 . 0.9500 ?
C17 C22 . 1.392(4) ?
C17 C18 . 1.405(4) ?
C18 C19 . 1.386(4) ?
C18 H18 . 0.9500 ?
C19 C20 . 1.389(4) ?
C20 C21 . 1.369(4) ?
C21 C22 . 1.392(4) ?
C21 H21 . 0.9500 ?
C22 H22 . 0.9500 ?
C23 H23A . 0.9800 ?
C23 H23B . 0.9800 ?
C23 H23C . 0.9800 ?
C24 C25 . 1.498(4) ?
C25 H25A . 0.9800 ?
C25 H25B . 0.9800 ?
C25 H25C . 0.9800 ?

loop_
_geom_hbond_atom_site_label_D
_geom_hbond_atom_site_label_H
_geom_hbond_atom_site_label_A
_geom_hbond_distance_DH
_geom_hbond_distance_HA
_geom_hbond_distance_DA
_geom_hbond_angle_DHA
O4 H4O O5 0.82 1.80 2.541(3) 149
O5 H5O O4 0.84 1.81 2.541(3) 145

loop_
_geom_torsion_atom_site_label_1
_geom_torsion_atom_site_label_2
_geom_torsion_atom_site_label_3
_geom_torsion_atom_site_label_4
_geom_torsion
_geom_torsion_publ_flag
C3 O2 C2 O1 2.4(4) ?
C3 O2 C2 C1 -177.9(2) ?
C2 O2 C3 C8 -115.3(3) ?
C2 O2 C3 C4 70.1(4) y
C9 O3 C4 C5 -1.2(4) ?
C9 O3 C4 C3 178.3(3) ?
C8 C3 C4 O3 -179.0(3) ?
O2 C3 C4 O3 -4.5(4) ?
C8 C3 C4 C5 0.5(4) ?
O2 C3 C4 C5 175.0(3) ?
O3 C4 C5 C6 177.9(3) ?
C3 C4 C5 C6 -1.5(4) ?
C4 C5 C6 C7 1.5(4) ?
C4 C5 C6 C10 -177.4(3) ?
C5 C6 C7 C8 -0.6(4) ?
C10 C6 C7 C8 178.4(3) ?
C4 C3 C8 C7 0.5(5) ?
O2 C3 C8 C7 -174.2(3) ?
C6 C7 C8 C3 -0.4(5) ?
C7 C6 C10 C11 -21.5(5) y
C5 C6 C10 C11 157.5(3) ?
C6 C10 C11 C12 179.0(3) y
C10 C11 C12 O4 -13.9(5) ?
C10 C11 C12 C13 165.7(3) y
O4 C12 C13 C14 -1.5(5) ?
C11 C12 C13 C14 178.9(3) ?
C12 C13 C14 O5 1.6(5) ?
C12 C13 C14 C15 -177.7(3) y
O5 C14 C15 C16 -3.1(5) ?
C13 C14 C15 C16 176.2(3) y
C14 C15 C16 C17 -179.5(3) y
C15 C16 C17 C22 16.0(6) y
C15 C16 C17 C18 -160.7(4) ?
C22 C17 C18 C19 -2.5(5) ?
C16 C17 C18 C19 174.3(3) ?
C23 O6 C19 C18 14.4(6) ?
C23 O6 C19 C20 -164.5(4) ?
C17 C18 C19 O6 -179.1(4) ?
C17 C18 C19 C20 -0.1(5) ?
O6 C19 C20 C21 -178.1(3) ?
C18 C19 C20 C21 2.9(5) ?
O6 C19 C20 O7 -1.2(5) ?
C18 C19 C20 O7 179.8(3) ?
C24 O7 C20 C21 -109.7(4) ?
C24 O7 C20 C19 73.3(4) y
C19 C20 C21 C22 -2.9(5) ?
O7 C20 C21 C22 -179.8(3) ?
C20 C21 C22 C17 0.2(5) ?
C18 C17 C22 C21 2.5(5) ?
C16 C17 C22 C21 -174.2(3) ?
C20 O7 C24 O8 4.7(4) ?
C20 O7 C24 C25 -176.7(3) ?
